data_4347237
loop_
_publ_author_name
'Kobalz, Merten'
'Lincke, J\"org'
'Kobalz, Karolin'
'Erhart, Oliver'
'Bergmann, Jens'
'L\"assig, Daniel'
'Lange, Marcus'
'M\"ollmer, Jens'
'Gl\"aser, Roger'
'Staudt, Reiner'
'Krautscheid, Harald'

_publ_section_title
;
 Paddle Wheel Based Triazolyl Isophthalate MOFs: Impact of Linker
 Modification on Crystal Structure and Gas Sorption Properties.
;
_journal_issue 6
_journal_name_full 'Inorganic chemistry'
_journal_page_first 3030
_journal_page_last 3039
_journal_paper_doi 10.1021/acs.inorgchem.5b02921
_journal_volume 55
_journal_year 2016
_chemical_formula_moiety 'C26 H22 Cu2 N6 O8'
_chemical_formula_sum 'C26 H22 Cu2 N6 O8'
_chemical_formula_weight 673.58
_space_group_IT_number 60
_space_group_name_Hall '-P 2n 2ab'
_space_group_name_H-M_alt 'P b c n'
_symmetry_cell_setting orthorhombic
_symmetry_Int_Tables_number 60
_symmetry_space_group_name_Hall '-P 2n 2ab'
_symmetry_space_group_name_H-M 'P b c n'
_atom_sites_solution_hydrogens geom
_atom_sites_solution_primary direct
_atom_sites_solution_secondary difmap
_audit_creation_method SHELXL-97
_cell_angle_alpha 90.00
_cell_angle_beta 90.00
_cell_angle_gamma 90.00
_cell_formula_units_Z 4
_cell_length_a 13.4344(9)
_cell_length_b 13.3485(10)
_cell_length_c 20.1810(18)
_cell_measurement_reflns_used 19884
_cell_measurement_temperature 213(2)
_cell_measurement_theta_max 28.00
_cell_measurement_theta_min 2.38
_cell_volume 3619.0(5)
_computing_cell_refinement 'STOE IPDS software'
_computing_data_collection 'STOE IPDS software'
_computing_data_reduction 'STOE X-AREA'
_computing_molecular_graphics 'DIAMOND 3.2'
_computing_publication_material 'WinGX publication routines (Farrugia, 1999)'
_computing_structure_refinement 'SHELXL-97 (Sheldrick, 1997)'
_computing_structure_solution SHELXS
_diffrn_ambient_temperature 213(2)
_diffrn_measured_fraction_theta_full 0.995
_diffrn_measured_fraction_theta_max 0.995
_diffrn_measurement_device_type 'STOE IPDS-1'
_diffrn_measurement_method 'omega scans'
_diffrn_radiation_monochromator graphite
_diffrn_radiation_source 'fine-focus sealed tube'
_diffrn_radiation_type MoK\a
_diffrn_radiation_wavelength 0.71073
_diffrn_reflns_av_R_equivalents 0.0589
_diffrn_reflns_av_sigmaI/netI 0.0487
_diffrn_reflns_limit_h_max 17
_diffrn_reflns_limit_h_min -17
_diffrn_reflns_limit_k_max 17
_diffrn_reflns_limit_k_min -17
_diffrn_reflns_limit_l_max 26
_diffrn_reflns_limit_l_min -26
_diffrn_reflns_number 32858
_diffrn_reflns_theta_full 28.00
_diffrn_reflns_theta_max 28.00
_diffrn_reflns_theta_min 2.38
_diffrn_standards_number none
_exptl_absorpt_coefficient_mu 1.221
_exptl_absorpt_correction_T_max 0.7033
_exptl_absorpt_correction_T_min 0.6887
_exptl_absorpt_correction_type numerical
_exptl_absorpt_process_details 'STOE X-RED'
_exptl_crystal_colour green
_exptl_crystal_density_diffrn 1.236
_exptl_crystal_density_method 'not measured'
_exptl_crystal_description prism
_exptl_crystal_F_000 1368
_exptl_crystal_size_max 0.33
_exptl_crystal_size_mid 0.32
_exptl_crystal_size_min 0.31
_refine_diff_density_max 0.837
_refine_diff_density_min -0.260
_refine_diff_density_rms 0.060
_refine_ls_extinction_method none
_refine_ls_goodness_of_fit_ref 0.818
_refine_ls_hydrogen_treatment riding
_refine_ls_matrix_type full
_refine_ls_number_parameters 192
_refine_ls_number_reflns 4352
_refine_ls_number_restraints 0
_refine_ls_restrained_S_all 0.818
_refine_ls_R_factor_all 0.0478
_refine_ls_R_factor_gt 0.0275
_refine_ls_shift/su_max 0.001
_refine_ls_shift/su_mean 0.000
_refine_ls_structure_factor_coef Fsqd
_refine_ls_weighting_details 'calc w=1/[\s^2^(Fo^2^)+(0.0342P)^2^+0.0000P] where P=(Fo^2^+2Fc^2^)/3'
_refine_ls_weighting_scheme calc
_refine_ls_wR_factor_gt 0.0586
_refine_ls_wR_factor_ref 0.0610
_reflns_number_gt 2906
_reflns_number_total 4352
_reflns_threshold_expression >2sigma(I)
_cod_data_source_file ic5b02921_si_002.cif
_cod_data_source_block compound_8Cu
_cod_original_sg_symbol_H-M 'P bcn'
_cod_database_code 4347237

loop_
_symmetry_equiv_pos_as_xyz
'x, y, z'
'-x+1/2, -y+1/2, z+1/2'
'x+1/2, -y+1/2, -z'
'-x, y, -z+1/2'
'-x, -y, -z'
'x-1/2, y-1/2, -z-1/2'
'-x-1/2, y-1/2, z'
'x, -y, z-1/2'

loop_
_atom_site_label
_atom_site_type_symbol
_atom_site_fract_x
_atom_site_fract_y
_atom_site_fract_z
_atom_site_U_iso_or_equiv
_atom_site_adp_type
_atom_site_occupancy
_atom_site_symmetry_multiplicity
_atom_site_calc_flag
_atom_site_refinement_flags
C1 C 0.38733(13) 0.70964(13) 0.69469(9) 0.0177(3) Uani 1 1 d .
C2 C 0.31261(14) 0.64876(14) 0.65673(8) 0.0184(4) Uani 1 1 d .
C3 C 0.24628(15) 0.58626(15) 0.68989(8) 0.0204(3) Uani 1 1 d .
H3 H 0.2506 0.5793 0.7362 0.024 Uiso 1 1 calc R
C4 C 0.17386(15) 0.53416(14) 0.65512(9) 0.0193(4) Uani 1 1 d .
C5 C 0.16726(14) 0.54414(15) 0.58665(9) 0.0204(4) Uani 1 1 d .
H5 H 0.1183 0.5091 0.5628 0.024 Uiso 1 1 calc R
C6 C 0.23361(14) 0.60630(14) 0.55396(8) 0.0195(4) Uani 1 1 d .
C7 C 0.30633(13) 0.65829(16) 0.58801(8) 0.0194(4) Uani 1 1 d .
H7 H 0.3512 0.6997 0.5651 0.023 Uiso 1 1 calc R
C8 C 0.10399(14) 0.46500(13) 0.69052(9) 0.0175(3) Uani 1 1 d .
C9 C 0.14641(14) 0.65509(16) 0.44928(8) 0.0212(4) Uani 1 1 d .
C10 C 0.29344(15) 0.58856(16) 0.43594(10) 0.0261(4) Uani 1 1 d .
C11 C 0.05552(19) 0.6955(2) 0.48027(11) 0.0479(7) Uani 1 1 d .
H11A H 0.0162 0.7302 0.4472 0.072 Uiso 1 1 calc R
H11B H 0.0737 0.7418 0.5153 0.072 Uiso 1 1 calc R
H11C H 0.0168 0.6409 0.4988 0.072 Uiso 1 1 calc R
C12 C 0.39048(19) 0.5407(2) 0.45096(12) 0.0480(7) Uani 1 1 d .
H12A H 0.3826 0.4967 0.4894 0.058 Uiso 1 1 calc R
H12B H 0.4387 0.5928 0.4628 0.058 Uiso 1 1 calc R
C13 C 0.4313(3) 0.4802(3) 0.39361(16) 0.0843(13) Uani 1 1 d .
H13A H 0.3877 0.4239 0.3849 0.126 Uiso 1 1 calc R
H13B H 0.4973 0.4558 0.4047 0.126 Uiso 1 1 calc R
H13C H 0.4352 0.5223 0.3545 0.126 Uiso 1 1 calc R
N1 N 0.16463(11) 0.65115(13) 0.38561(7) 0.0207(3) Uani 1 1 d .
N2 N 0.25785(13) 0.60823(14) 0.37699(8) 0.0276(4) Uani 1 1 d .
N3 N 0.22547(12) 0.61687(13) 0.48308(7) 0.0195(3) Uani 1 1 d .
O1 O 0.46363(10) 0.73745(11) 0.66357(6) 0.0227(3) Uani 1 1 d .
O2 O 0.36631(10) 0.73075(11) 0.75381(6) 0.0241(3) Uani 1 1 d .
O3 O 0.02667(11) 0.43903(11) 0.66022(7) 0.0253(3) Uani 1 1 d .
O4 O 0.12931(10) 0.43765(11) 0.74771(6) 0.0246(3) Uani 1 1 d .
Cu1 Cu 0.562367(14) 0.835286(15) 0.696442(9) 0.01321(6) Uani 1 1 d .

loop_
_atom_site_aniso_label
_atom_site_aniso_U_11
_atom_site_aniso_U_22
_atom_site_aniso_U_33
_atom_site_aniso_U_23
_atom_site_aniso_U_13
_atom_site_aniso_U_12
C1 0.0200(9) 0.0189(8) 0.0143(7) 0.0018(8) -0.0046(8) -0.0022(7)
C2 0.0210(9) 0.0200(10) 0.0143(8) 0.0002(7) -0.0036(7) -0.0047(8)
C3 0.0251(8) 0.0246(8) 0.0115(7) 0.0032(8) -0.0018(8) -0.0070(7)
C4 0.0223(10) 0.0209(10) 0.0146(8) 0.0019(7) -0.0001(7) -0.0048(8)
C5 0.0206(9) 0.0233(9) 0.0173(8) 0.0005(7) -0.0035(7) -0.0076(8)
C6 0.0222(10) 0.0255(10) 0.0107(7) 0.0030(7) -0.0029(7) -0.0028(8)
C7 0.0202(8) 0.0226(9) 0.0155(7) 0.0046(8) -0.0020(6) -0.0053(9)
C8 0.0213(8) 0.0171(8) 0.0142(8) 0.0006(7) 0.0001(7) -0.0046(7)
C9 0.0234(9) 0.0271(10) 0.0131(7) -0.0007(8) -0.0039(6) -0.0013(9)
C10 0.0217(10) 0.0386(12) 0.0180(9) 0.0015(8) -0.0019(7) 0.0034(9)
C11 0.0353(13) 0.088(2) 0.0206(9) -0.0035(11) -0.0012(10) 0.0254(14)
C12 0.0355(13) 0.081(2) 0.0269(11) -0.0016(13) -0.0030(10) 0.0222(14)
C13 0.065(2) 0.132(4) 0.0554(18) -0.016(2) -0.0034(17) 0.059(2)
N1 0.0185(7) 0.0301(9) 0.0135(7) 0.0005(6) -0.0028(5) -0.0007(7)
N2 0.0221(8) 0.0433(11) 0.0175(7) 0.0005(7) -0.0021(7) 0.0046(8)
N3 0.0191(8) 0.0284(8) 0.0109(6) 0.0020(6) -0.0027(6) -0.0042(7)
O1 0.0221(7) 0.0294(7) 0.0166(6) -0.0024(5) -0.0006(5) -0.0109(6)
O2 0.0251(7) 0.0315(8) 0.0157(6) -0.0047(6) -0.0004(5) -0.0111(6)
O3 0.0242(7) 0.0297(8) 0.0220(7) 0.0074(6) -0.0036(6) -0.0114(6)
O4 0.0276(8) 0.0302(8) 0.0158(6) 0.0066(6) -0.0026(6) -0.0120(6)
Cu1 0.01361(9) 0.01659(9) 0.00943(8) -0.00007(9) -0.00032(8) 0.00015(10)

loop_
_atom_type_symbol
_atom_type_description
_atom_type_scat_dispersion_real
_atom_type_scat_dispersion_imag
_atom_type_scat_source
C C 0.0033 0.0016 'International Tables Vol C Tables 4.2.6.8 and 6.1.1.4'
H H 0.0000 0.0000 'International Tables Vol C Tables 4.2.6.8 and 6.1.1.4'
Cu Cu 0.3201 1.2651 'International Tables Vol C Tables 4.2.6.8 and 6.1.1.4'
N N 0.0061 0.0033 'International Tables Vol C Tables 4.2.6.8 and 6.1.1.4'
O O 0.0106 0.0060 'International Tables Vol C Tables 4.2.6.8 and 6.1.1.4'

loop_
_geom_angle_atom_site_label_1
_geom_angle_atom_site_label_2
_geom_angle_atom_site_label_3
_geom_angle
_geom_angle_site_symmetry_1
_geom_angle_site_symmetry_3
O2 C1 O1 126.16(17) . .
O2 C1 C2 117.06(16) . .
O1 C1 C2 116.73(16) . .
C3 C2 C7 119.59(17) . .
C3 C2 C1 120.47(15) . .
C7 C2 C1 119.87(17) . .
C4 C3 C2 120.43(15) . .
C4 C3 H3 119.8 . .
C2 C3 H3 119.8 . .
C3 C4 C5 119.96(17) . .
C3 C4 C8 120.49(16) . .
C5 C4 C8 119.54(17) . .
C6 C5 C4 119.31(17) . .
C6 C5 H5 120.3 . .
C4 C5 H5 120.3 . .
C7 C6 C5 121.28(16) . .
C7 C6 N3 119.87(16) . .
C5 C6 N3 118.85(16) . .
C6 C7 C2 119.43(17) . .
C6 C7 H7 120.3 . .
C2 C7 H7 120.3 . .
O3 C8 O4 126.25(17) . .
O3 C8 C4 117.18(16) . .
O4 C8 C4 116.57(16) . .
N1 C9 N3 109.32(16) . .
N1 C9 C11 125.89(17) . .
N3 C9 C11 124.79(16) . .
N2 C10 N3 109.39(17) . .
N2 C10 C12 126.39(19) . .
N3 C10 C12 124.20(18) . .
C9 C11 H11A 109.5 . .
C9 C11 H11B 109.5 . .
H11A C11 H11B 109.5 . .
C9 C11 H11C 109.5 . .
H11A C11 H11C 109.5 . .
H11B C11 H11C 109.5 . .
C10 C12 C13 113.1(2) . .
C10 C12 H12A 109.0 . .
C13 C12 H12A 109.0 . .
C10 C12 H12B 109.0 . .
C13 C12 H12B 109.0 . .
H12A C12 H12B 107.8 . .
C12 C13 H13A 109.5 . .
C12 C13 H13B 109.5 . .
H13A C13 H13B 109.5 . .
C12 C13 H13C 109.5 . .
H13A C13 H13C 109.5 . .
H13B C13 H13C 109.5 . .
C9 N1 N2 107.96(15) . .
C9 N1 Cu1 129.08(13) . 3_466
N2 N1 Cu1 120.83(11) . 3_466
C10 N2 N1 107.36(16) . .
C9 N3 C10 105.96(15) . .
C9 N3 C6 126.37(16) . .
C10 N3 C6 127.65(16) . .
C1 O1 Cu1 125.06(12) . .
C1 O2 Cu1 122.24(12) . 4_656
C8 O3 Cu1 121.08(12) . 7_655
C8 O4 Cu1 126.73(12) . 6_557
O2 Cu1 O3 169.44(6) 4_656 7_665
O2 Cu1 O1 91.69(6) 4_656 .
O3 Cu1 O1 86.13(6) 7_665 .
O2 Cu1 O4 88.73(6) 4_656 6_667
O3 Cu1 O4 90.11(6) 7_665 6_667
O1 Cu1 O4 161.61(6) . 6_667
O2 Cu1 N1 98.10(6) 4_656 3_566
O3 Cu1 N1 92.46(6) 7_665 3_566
O1 Cu1 N1 103.01(6) . 3_566
O4 Cu1 N1 95.13(6) 6_667 3_566
O2 Cu1 Cu1 83.98(4) 4_656 4_656
O3 Cu1 Cu1 85.48(4) 7_665 4_656
O1 Cu1 Cu1 81.61(4) . 4_656
O4 Cu1 Cu1 80.15(4) 6_667 4_656
N1 Cu1 Cu1 174.83(4) 3_566 4_656

loop_
_geom_bond_atom_site_label_1
_geom_bond_atom_site_label_2
_geom_bond_distance
_geom_bond_site_symmetry_2
C1 O2 1.258(2) .
C1 O1 1.258(2) .
C1 C2 1.502(2) .
C2 C3 1.392(3) .
C2 C7 1.395(2) .
C3 C4 1.387(3) .
C3 H3 0.9400 .
C4 C5 1.391(2) .
C4 C8 1.498(2) .
C5 C6 1.385(3) .
C5 H5 0.9400 .
C6 C7 1.381(3) .
C6 N3 1.441(2) .
C7 H7 0.9400 .
C8 O3 1.254(2) .
C8 O4 1.257(2) .
C9 N1 1.309(2) .
C9 N3 1.362(2) .
C9 C11 1.474(3) .
C10 N2 1.309(2) .
C10 N3 1.372(2) .
C10 C12 1.483(3) .
C11 H11A 0.9700 .
C11 H11B 0.9700 .
C11 H11C 0.9700 .
C12 C13 1.514(4) .
C12 H12A 0.9800 .
C12 H12B 0.9800 .
C13 H13A 0.9700 .
C13 H13B 0.9700 .
C13 H13C 0.9700 .
N1 N2 1.388(2) .
N1 Cu1 2.1593(15) 3_466
O1 Cu1 1.9761(13) .
O2 Cu1 1.9680(13) 4_656
O3 Cu1 1.9705(14) 7_655
O4 Cu1 1.9865(13) 6_557
Cu1 O2 1.9680(13) 4_656
Cu1 O3 1.9705(14) 7_665
Cu1 O4 1.9865(13) 6_667
Cu1 N1 2.1593(15) 3_566
Cu1 Cu1 2.7351(4) 4_656
